data_7129793
loop_
_publ_author_name
'Li, Heng-Hui'
'Li, Shaoyu'
'Cheng, Jun Kee'
'Xiang, Shao-Hua'
'Tan, Bin'

_publ_section_title
;
 Direct Arylation of N-heterocycles enabled by photoredox catalysis
;
_journal_name_full 'Chemical Communications'
_journal_paper_doi 10.1039/D2CC01212J
_journal_year 2022
_chemical_formula_moiety 'C12 H10 Br N O'
_chemical_formula_sum 'C12 H10 Br N O'
_chemical_formula_weight 264.12
_space_group_crystal_system triclinic
_space_group_IT_number 2
_space_group_name_Hall '-P 1'
_space_group_name_H-M_alt 'P -1'
_atom_sites_solution_hydrogens geom
_atom_sites_solution_primary dual
_audit_creation_date 2021-12-17
_audit_creation_method
;
Olex2 1.5
(compiled 2021.10.07 svn.r9718050b for OlexSys, GUI svn.r6410)
;
_audit_update_record
;
2022-02-24 deposited with the CCDC.	2022-03-10 downloaded from the CCDC.
;
_cell_angle_alpha 72.738(11)
_cell_angle_beta 84.610(12)
_cell_angle_gamma 67.998(12)
_cell_formula_units_Z 2
_cell_length_a 7.127(2)
_cell_length_b 7.435(3)
_cell_length_c 10.981(4)
_cell_measurement_reflns_used 2539
_cell_measurement_temperature 100
_cell_measurement_theta_max 28.30
_cell_measurement_theta_min 3.08
_cell_volume 515.1(3)
_computing_cell_refinement 'SAINT V8.38A (Bruker, 2018)'
_computing_data_reduction 'SAINT V8.38A (Bruker, 2018)'
_computing_molecular_graphics 'Olex2 1.5 (Dolomanov et al., 2009)'
_computing_publication_material 'Olex2 1.5 (Dolomanov et al., 2009)'
_computing_structure_refinement 'XL  (Sheldrick, 2008)'
_computing_structure_solution 'SHELXT  (Sheldrick, 2015)'
_diffrn_ambient_temperature 100
_diffrn_detector 'Bruker PHOTON 100 area detector'
_diffrn_detector_area_resol_mean 7.9
_diffrn_detector_type 'CMOS area detector'
_diffrn_measured_fraction_theta_full 0.997
_diffrn_measured_fraction_theta_max 0.994
_diffrn_measurement_device 'three-circle diffractometer'
_diffrn_measurement_device_type 'Bruker D8 VENTURE'
_diffrn_measurement_method '\w and \f scans'
_diffrn_radiation_monochromator 'mirror optics'
_diffrn_radiation_probe x-ray
_diffrn_radiation_type MoK\a
_diffrn_radiation_wavelength 0.71073
_diffrn_reflns_av_R_equivalents 0.0637
_diffrn_reflns_av_unetI/netI 0.0590
_diffrn_reflns_Laue_measured_fraction_full 0.997
_diffrn_reflns_Laue_measured_fraction_max 0.994
_diffrn_reflns_limit_h_max 9
_diffrn_reflns_limit_h_min -9
_diffrn_reflns_limit_k_max 9
_diffrn_reflns_limit_k_min -9
_diffrn_reflns_limit_l_max 14
_diffrn_reflns_limit_l_min -14
_diffrn_reflns_number 8229
_diffrn_reflns_point_group_measured_fraction_full 0.997
_diffrn_reflns_point_group_measured_fraction_max 0.994
_diffrn_reflns_theta_full 25.242
_diffrn_reflns_theta_max 28.375
_diffrn_reflns_theta_min 3.081
_diffrn_source 'microfocus sealed X-ray tube'
_diffrn_source_current 1.0
_diffrn_source_power 0.05
_diffrn_source_type 'Incoatec I\ms'
_diffrn_source_voltage 50.0
_diffrn_standards_number 0
_exptl_absorpt_coefficient_mu 3.959
_exptl_absorpt_correction_T_max 0.7457
_exptl_absorpt_correction_T_min 0.3803
_exptl_absorpt_correction_type multi-scan
_exptl_absorpt_process_details
;
SADABS-2016/2 (Bruker,2016/2) was used for absorption correction.
wR2(int) was 0.1387 before and 0.0768 after correction.
The Ratio of minimum to maximum transmission is 0.5100.
The \l/2 correction factor is Not present.
;
_exptl_crystal_colour 'light yellow'
_exptl_crystal_colour_modifier light
_exptl_crystal_colour_primary yellow
_exptl_crystal_density_diffrn 1.703
_exptl_crystal_description block
_exptl_crystal_F_000 264
_exptl_crystal_size_max 0.38
_exptl_crystal_size_mid 0.14
_exptl_crystal_size_min 0.12
_refine_diff_density_max 0.844
_refine_diff_density_min -0.734
_refine_diff_density_rms 0.112
_refine_ls_extinction_method none
_refine_ls_goodness_of_fit_ref 1.061
_refine_ls_hydrogen_treatment constr
_refine_ls_matrix_type full
_refine_ls_number_parameters 138
_refine_ls_number_reflns 2560
_refine_ls_number_restraints 0
_refine_ls_restrained_S_all 1.061
_refine_ls_R_factor_all 0.0436
_refine_ls_R_factor_gt 0.0343
_refine_ls_shift/su_max 0.001
_refine_ls_shift/su_mean 0.000
_refine_ls_structure_factor_coef Fsqd
_refine_ls_weighting_details 'w=1/[\s^2^(Fo^2^)+(0.0348P)^2^+0.0750P] where P=(Fo^2^+2Fc^2^)/3'
_refine_ls_weighting_scheme calc
_refine_ls_wR_factor_gt 0.0790
_refine_ls_wR_factor_ref 0.0828
_reflns_Friedel_coverage 0.000
_reflns_number_gt 2269
_reflns_number_total 2560
_reflns_threshold_expression 'I > 2\s(I)'
_cod_data_source_file d2cc01212j2.cif
_cod_data_source_block cxy1857_0m
_cod_database_code 7129793
_shelx_shelxl_version_number 2016/6
_shelx_space_group_comment
;
The symmetry employed for this shelxl refinement is uniquely defined
by the following loop, which should always be used as a source of
symmetry information in preference to the above space-group names.
They are only intended as comments.
;
_shelx_estimated_absorpt_t_max 0.648
_shelx_estimated_absorpt_t_min 0.315
_olex2_refinement_description
;
1. Fixed Uiso
 At 1.2 times of:
  All C(H) groups
 At 1.5 times of:
  All C(H,H,H) groups, All O(H) groups
2.a Aromatic/amide H refined with riding coordinates:
 C5(H5), C7(H7), C8(H8), C9(H9), C10(H10), C11(H11)
2.b Idealised Me refined as rotating group:
 C1(H1A,H1B,H1C)
2.c Idealised tetrahedral OH refined as rotating group:
 O1(H1)
;
_olex2_submission_special_instructions 'No special instructions were received'

loop_
_space_group_symop_operation_xyz
'x, y, z'
'-x, -y, -z'

loop_
_atom_site_label
_atom_site_type_symbol
_atom_site_fract_x
_atom_site_fract_y
_atom_site_fract_z
_atom_site_U_iso_or_equiv
_atom_site_adp_type
_atom_site_occupancy
_atom_site_site_symmetry_order
_atom_site_calc_flag
_atom_site_refinement_flags_posn
_atom_site_refinement_flags_adp
_atom_site_refinement_flags_occupancy
_atom_site_disorder_assembly
_atom_site_disorder_group
Br1 Br 0.88395(4) 0.31716(4) 0.93186(2) 0.01805(10) Uani 1 1 d . . . . .
O1 O 0.1841(3) 0.7365(3) 0.55327(17) 0.0181(4) Uani 1 1 d . . . . .
H1 H 0.214929 0.801890 0.483005 0.027 Uiso 1 1 calc R U . . .
N1 N 0.4117(3) 0.8684(3) 0.3859(2) 0.0137(4) Uani 1 1 d . . . . .
C1 C 0.2394(4) 1.0878(4) 0.1860(3) 0.0215(6) Uani 1 1 d . . . . .
H1A H 0.215692 0.992484 0.149699 0.032 Uiso 1 1 calc R U . . .
H1B H 0.254630 1.200065 0.116937 0.032 Uiso 1 1 calc R U . . .
H1C H 0.124210 1.140512 0.238280 0.032 Uiso 1 1 calc R U . . .
C2 C 0.4288(4) 0.9812(4) 0.2675(3) 0.0161(5) Uani 1 1 d . . . . .
C3 C 0.5753(4) 0.7680(4) 0.4655(2) 0.0129(5) Uani 1 1 d . . . . .
C4 C 0.5405(4) 0.6516(4) 0.5951(2) 0.0117(5) Uani 1 1 d . . . . .
C5 C 0.6999(4) 0.5492(4) 0.6865(2) 0.0134(5) Uani 1 1 d . . . . .
H5 H 0.831234 0.551129 0.663797 0.016 Uiso 1 1 calc R U . . .
C6 C 0.6667(4) 0.4465(4) 0.8084(2) 0.0149(5) Uani 1 1 d . . . . .
C7 C 0.4778(4) 0.4364(4) 0.8443(3) 0.0166(5) Uani 1 1 d . . . . .
H7 H 0.457241 0.364162 0.928478 0.020 Uiso 1 1 calc R U . . .
C8 C 0.7630(4) 0.7809(4) 0.4274(2) 0.0153(5) Uani 1 1 d . . . . .
H8 H 0.876732 0.711399 0.484125 0.018 Uiso 1 1 calc R U . . .
C9 C 0.7812(4) 0.8966(4) 0.3054(3) 0.0174(5) Uani 1 1 d . . . . .
H9 H 0.907917 0.907118 0.277578 0.021 Uiso 1 1 calc R U . . .
C10 C 0.6135(4) 0.9969(4) 0.2244(2) 0.0171(5) Uani 1 1 d . . . . .
H10 H 0.624315 1.075630 0.140215 0.020 Uiso 1 1 calc R U . . .
C11 C 0.3205(4) 0.5331(4) 0.7557(2) 0.0157(5) Uani 1 1 d . . . . .
H11 H 0.191332 0.525634 0.779312 0.019 Uiso 1 1 calc R U . . .
C12 C 0.3478(4) 0.6421(4) 0.6318(2) 0.0144(5) Uani 1 1 d . . . . .

loop_
_atom_site_aniso_label
_atom_site_aniso_U_11
_atom_site_aniso_U_22
_atom_site_aniso_U_33
_atom_site_aniso_U_23
_atom_site_aniso_U_13
_atom_site_aniso_U_12
Br1 0.01672(15) 0.02321(16) 0.01272(15) -0.00229(10) -0.00424(9) -0.00673(11)
O1 0.0135(9) 0.0245(10) 0.0160(10) -0.0001(8) -0.0038(7) -0.0099(8)
N1 0.0140(10) 0.0152(10) 0.0144(10) -0.0041(8) -0.0029(8) -0.0075(9)
C1 0.0234(14) 0.0213(14) 0.0198(14) 0.0016(11) -0.0081(11) -0.0120(12)
C2 0.0203(13) 0.0130(12) 0.0179(13) -0.0042(10) -0.0036(10) -0.0085(10)
C3 0.0139(12) 0.0127(11) 0.0152(12) -0.0064(9) -0.0019(9) -0.0059(10)
C4 0.0117(11) 0.0123(11) 0.0127(12) -0.0050(9) -0.0019(9) -0.0044(9)
C5 0.0124(12) 0.0140(12) 0.0152(12) -0.0060(10) -0.0013(9) -0.0045(10)
C6 0.0151(12) 0.0144(12) 0.0153(12) -0.0045(10) -0.0036(9) -0.0044(10)
C7 0.0194(13) 0.0162(12) 0.0130(12) -0.0028(10) 0.0012(10) -0.0066(10)
C8 0.0139(12) 0.0194(13) 0.0149(12) -0.0058(10) -0.0022(9) -0.0073(10)
C9 0.0161(13) 0.0212(13) 0.0188(13) -0.0071(11) 0.0030(10) -0.0107(11)
C10 0.0224(14) 0.0172(13) 0.0124(12) -0.0001(10) -0.0023(10) -0.0105(11)
C11 0.0145(12) 0.0156(12) 0.0189(13) -0.0051(10) 0.0025(10) -0.0078(10)
C12 0.0120(12) 0.0164(12) 0.0172(13) -0.0066(10) -0.0031(9) -0.0057(10)

loop_
_atom_type_symbol
_atom_type_description
_atom_type_scat_dispersion_real
_atom_type_scat_dispersion_imag
_atom_type_scat_source
C C 0.0033 0.0016 'International Tables Vol C Tables 4.2.6.8 and 6.1.1.4'
H H 0.0000 0.0000 'International Tables Vol C Tables 4.2.6.8 and 6.1.1.4'
Br Br -0.2901 2.4595 'International Tables Vol C Tables 4.2.6.8 and 6.1.1.4'
N N 0.0061 0.0033 'International Tables Vol C Tables 4.2.6.8 and 6.1.1.4'
O O 0.0106 0.0060 'International Tables Vol C Tables 4.2.6.8 and 6.1.1.4'

loop_
_geom_angle_atom_site_label_1
_geom_angle_atom_site_label_2
_geom_angle_atom_site_label_3
_geom_angle
_geom_angle_site_symmetry_1
_geom_angle_site_symmetry_3
_geom_angle_publ_flag
C12 O1 H1 109.5 . . ?
C2 N1 C3 120.2(2) . . ?
H1A C1 H1B 109.5 . . ?
H1A C1 H1C 109.5 . . ?
H1B C1 H1C 109.5 . . ?
C2 C1 H1A 109.5 . . ?
C2 C1 H1B 109.5 . . ?
C2 C1 H1C 109.5 . . ?
N1 C2 C1 116.5(2) . . ?
N1 C2 C10 121.0(2) . . ?
C10 C2 C1 122.5(2) . . ?
N1 C3 C4 116.3(2) . . ?
N1 C3 C8 121.0(2) . . ?
C8 C3 C4 122.7(2) . . ?
C5 C4 C3 120.4(2) . . ?
C5 C4 C12 118.0(2) . . ?
C12 C4 C3 121.6(2) . . ?
C4 C5 H5 119.7 . . ?
C6 C5 C4 120.6(2) . . ?
C6 C5 H5 119.7 . . ?
C5 C6 Br1 119.53(19) . . ?
C5 C6 C7 121.4(2) . . ?
C7 C6 Br1 119.1(2) . . ?
C6 C7 H7 120.6 . . ?
C11 C7 C6 118.9(2) . . ?
C11 C7 H7 120.6 . . ?
C3 C8 H8 120.5 . . ?
C9 C8 C3 119.0(2) . . ?
C9 C8 H8 120.5 . . ?
C8 C9 H9 120.2 . . ?
C10 C9 C8 119.6(2) . . ?
C10 C9 H9 120.2 . . ?
C2 C10 H10 120.4 . . ?
C9 C10 C2 119.3(3) . . ?
C9 C10 H10 120.4 . . ?
C7 C11 H11 119.4 . . ?
C7 C11 C12 121.2(2) . . ?
C12 C11 H11 119.4 . . ?
O1 C12 C4 123.2(2) . . ?
O1 C12 C11 116.9(2) . . ?
C11 C12 C4 119.8(2) . . ?

loop_
_geom_bond_atom_site_label_1
_geom_bond_atom_site_label_2
_geom_bond_distance
_geom_bond_site_symmetry_2
_geom_bond_publ_flag
Br1 C6 1.915(3) . ?
O1 H1 0.8400 . ?
O1 C12 1.347(3) . ?
N1 C2 1.344(3) . ?
N1 C3 1.354(3) . ?
C1 H1A 0.9800 . ?
C1 H1B 0.9800 . ?
C1 H1C 0.9800 . ?
C1 C2 1.502(4) . ?
C2 C10 1.391(4) . ?
C3 C4 1.482(4) . ?
C3 C8 1.394(3) . ?
C4 C5 1.410(3) . ?
C4 C12 1.416(3) . ?
C5 H5 0.9500 . ?
C5 C6 1.379(4) . ?
C6 C7 1.390(4) . ?
C7 H7 0.9500 . ?
C7 C11 1.381(4) . ?
C8 H8 0.9500 . ?
C8 C9 1.385(4) . ?
C9 H9 0.9500 . ?
C9 C10 1.384(4) . ?
C10 H10 0.9500 . ?
C11 H11 0.9500 . ?
C11 C12 1.400(4) . ?

loop_
_geom_torsion_atom_site_label_1
_geom_torsion_atom_site_label_2
_geom_torsion_atom_site_label_3
_geom_torsion_atom_site_label_4
_geom_torsion
_geom_torsion_site_symmetry_1
_geom_torsion_site_symmetry_2
_geom_torsion_site_symmetry_3
_geom_torsion_site_symmetry_4
_geom_torsion_publ_flag
Br1 C6 C7 C11 178.76(19) . . . . ?
N1 C2 C10 C9 -0.8(4) . . . . ?
N1 C3 C4 C5 -177.3(2) . . . . ?
N1 C3 C4 C12 1.6(3) . . . . ?
N1 C3 C8 C9 -0.7(4) . . . . ?
C1 C2 C10 C9 179.1(2) . . . . ?
C2 N1 C3 C4 178.6(2) . . . . ?
C2 N1 C3 C8 0.6(4) . . . . ?
C3 N1 C2 C1 -179.7(2) . . . . ?
C3 N1 C2 C10 0.2(4) . . . . ?
C3 C4 C5 C6 177.8(2) . . . . ?
C3 C4 C12 O1 -0.1(4) . . . . ?
C3 C4 C12 C11 -178.9(2) . . . . ?
C3 C8 C9 C10 0.1(4) . . . . ?
C4 C3 C8 C9 -178.6(2) . . . . ?
C4 C5 C6 Br1 -177.80(18) . . . . ?
C4 C5 C6 C7 1.5(4) . . . . ?
C5 C4 C12 O1 178.9(2) . . . . ?
C5 C4 C12 C11 0.0(4) . . . . ?
C5 C6 C7 C11 -0.5(4) . . . . ?
C6 C7 C11 C12 -0.7(4) . . . . ?
C7 C11 C12 O1 -178.0(2) . . . . ?
C7 C11 C12 C4 1.0(4) . . . . ?
C8 C3 C4 C5 0.6(4) . . . . ?
C8 C3 C4 C12 179.6(2) . . . . ?
C8 C9 C10 C2 0.7(4) . . . . ?
C12 C4 C5 C6 -1.2(4) . . . . ?
